data_7157499
loop_
_publ_author_name
'Cui, Hai-Lei'

_publ_section_title
;
 FeCl<sub>2</sub> catalyzed direct modification of
 dihydropyrrolo[2,1-a]isoquinolines with phenols.
;
_journal_issue 21
_journal_name_full 'Organic &amp; biomolecular chemistry'
_journal_page_first 4085
_journal_page_last 4089
_journal_paper_doi 10.1039/d0ob00917b
_journal_volume 18
_journal_year 2020
_chemical_formula_moiety 'C30 H29 N O7'
_chemical_formula_sum 'C30 H29 N O7'
_chemical_formula_weight 515.54
_space_group_crystal_system monoclinic
_space_group_IT_number 14
_space_group_name_Hall '-P 2yn'
_space_group_name_H-M_alt 'P 1 21/n 1'
_atom_sites_solution_hydrogens geom
_atom_sites_solution_primary dual
_audit_creation_date 2020-03-10
_audit_creation_method
;
Olex2 1.3-alpha
(compiled 2020.02.04 svn.rd84adfe8 for OlexSys, GUI svn.r6032)
;
_audit_update_record
;
2020-03-13 deposited with the CCDC.	2020-05-11 downloaded from the CCDC.
;
_cell_angle_alpha 90
_cell_angle_beta 107.486(5)
_cell_angle_gamma 90
_cell_formula_units_Z 4
_cell_length_a 11.6950(5)
_cell_length_b 14.5145(5)
_cell_length_c 15.6982(7)
_cell_measurement_reflns_used 4816
_cell_measurement_temperature 99.98(10)
_cell_measurement_theta_max 28.8290
_cell_measurement_theta_min 2.5840
_cell_volume 2541.59(19)
_computing_cell_refinement 'CrysAlisPro 1.171.38.43f (Rigaku OD, 2015)'
_computing_data_collection 'CrysAlisPro 1.171.38.43f (Rigaku OD, 2015)'
_computing_data_reduction 'CrysAlisPro 1.171.38.43f (Rigaku OD, 2015)'
_computing_molecular_graphics 'Olex2 1.3-alpha (Dolomanov et al., 2009)'
_computing_publication_material 'Olex2 1.3-alpha (Dolomanov et al., 2009)'
_computing_structure_refinement 'SHELXL 2018/3 (Sheldrick, 2015)'
_computing_structure_solution 'SHELXT 2018/2 (Sheldrick, 2018)'
_diffrn_ambient_environment N~2~
_diffrn_ambient_temperature 99.98(10)
_diffrn_detector 'CCD plate'
_diffrn_detector_area_resol_mean 5.2684
_diffrn_detector_type AtlasS2
_diffrn_measured_fraction_theta_full 1.000
_diffrn_measured_fraction_theta_max 1.000
_diffrn_measurement_details
;
List of Runs (angles in degrees, time in seconds):

  # Type    Start    End  Width  t~exp~   \w     \q     \k     \f   Frames
#--------------------------------------------------------------------------
  1  \w    -15.00  11.00   1.00    5.00    --  -11.59 -99.00  60.00   26
  2  \w    -55.00  24.00   1.00    5.00    --   11.74 -37.00 -90.00   79
  3  \w     -8.00  83.00   1.00    5.00    --   11.74  37.00  90.00   91
;
_diffrn_measurement_device 'four-circle diffractometer'
_diffrn_measurement_device_type 'SuperNova, Dual, Cu at zero, AtlasS2'
_diffrn_measurement_method '\w scans'
_diffrn_orient_matrix_type 'CrysAlisPro convention (1999,Acta A55,543-557)'
_diffrn_orient_matrix_UB_11 -0.0236782000
_diffrn_orient_matrix_UB_12 -0.0429900000
_diffrn_orient_matrix_UB_13 -0.0187420000
_diffrn_orient_matrix_UB_21 0.0330756000
_diffrn_orient_matrix_UB_22 -0.0225565000
_diffrn_orient_matrix_UB_23 0.0398440000
_diffrn_orient_matrix_UB_31 -0.0489118000
_diffrn_orient_matrix_UB_32 0.0054879000
_diffrn_orient_matrix_UB_33 0.0174704000
_diffrn_radiation_monochromator mirror
_diffrn_radiation_probe x-ray
_diffrn_radiation_type 'Mo K\a'
_diffrn_radiation_wavelength 0.71073
_diffrn_reflns_av_R_equivalents 0.0300
_diffrn_reflns_av_unetI/netI 0.0433
_diffrn_reflns_Laue_measured_fraction_full 1.000
_diffrn_reflns_Laue_measured_fraction_max 1.000
_diffrn_reflns_limit_h_max 13
_diffrn_reflns_limit_h_min -13
_diffrn_reflns_limit_k_max 17
_diffrn_reflns_limit_k_min -13
_diffrn_reflns_limit_l_max 15
_diffrn_reflns_limit_l_min -18
_diffrn_reflns_number 11091
_diffrn_reflns_point_group_measured_fraction_full 1.000
_diffrn_reflns_point_group_measured_fraction_max 1.000
_diffrn_reflns_theta_full 24.999
_diffrn_reflns_theta_max 24.999
_diffrn_reflns_theta_min 2.303
_diffrn_source 'micro-focus sealed X-ray tube'
_diffrn_source_type 'SuperNova (Mo) X-ray Source'
_exptl_absorpt_coefficient_mu 0.096
_exptl_absorpt_correction_T_max 1.00000
_exptl_absorpt_correction_T_min 0.70414
_exptl_absorpt_correction_type multi-scan
_exptl_absorpt_process_details
;
CrysAlisPro 1.171.38.43f (Rigaku Oxford Diffraction, 2015)
Empirical absorption correction using spherical harmonics,
 implemented in SCALE3 ABSPACK scaling algorithm.
;
_exptl_crystal_colour colourless
_exptl_crystal_colour_primary colourless
_exptl_crystal_density_diffrn 1.347
_exptl_crystal_description block
_exptl_crystal_F_000 1088
_exptl_crystal_size_max 0.14
_exptl_crystal_size_mid 0.13
_exptl_crystal_size_min 0.12
_refine_diff_density_max 0.232
_refine_diff_density_min -0.232
_refine_diff_density_rms 0.045
_refine_ls_extinction_method none
_refine_ls_goodness_of_fit_ref 1.010
_refine_ls_hydrogen_treatment constr
_refine_ls_matrix_type full
_refine_ls_number_parameters 349
_refine_ls_number_reflns 4476
_refine_ls_number_restraints 0
_refine_ls_restrained_S_all 1.010
_refine_ls_R_factor_all 0.0525
_refine_ls_R_factor_gt 0.0407
_refine_ls_shift/su_max 0.000
_refine_ls_shift/su_mean 0.000
_refine_ls_structure_factor_coef Fsqd
_refine_ls_weighting_details 'w=1/[\s^2^(Fo^2^)+(0.0530P)^2^+0.5240P] where P=(Fo^2^+2Fc^2^)/3'
_refine_ls_weighting_scheme calc
_refine_ls_wR_factor_gt 0.0972
_refine_ls_wR_factor_ref 0.1054
_reflns_Friedel_coverage 0.000
_reflns_number_gt 3690
_reflns_number_total 4476
_reflns_threshold_expression 'I > 2\s(I)'
_cod_data_source_file d0ob00917b3.cif
_cod_data_source_block c2001078
_cod_depositor_comments 'Adding full bibliography for 7157499.cif.'
_cod_database_code 7157499
_shelx_shelxl_version_number 2018/3
_shelx_space_group_comment
;
The symmetry employed for this shelxl refinement is uniquely defined
by the following loop, which should always be used as a source of
symmetry information in preference to the above space-group names.
They are only intended as comments.
;
_reflns_odcompleteness_completeness 99.91
_reflns_odcompleteness_iscentric 1
_reflns_odcompleteness_theta 26.32
_olex2_refinement_description
;
1. Fixed Uiso
 At 1.2 times of:
  All C(H) groups, All C(H,H) groups
 At 1.5 times of:
  All C(H,H,H) groups, All O(H) groups
2.a Secondary CH2 refined with riding coordinates:
 C7(H7A,H7B), C8(H8A,H8B)
2.b Aromatic/amide H refined with riding coordinates:
 C4(H4), C18(H18), C20(H20), C14(H14), C1(H1), C24(H24), C23(H23), C22(H22),
 C21(H21)
2.c Idealised Me refined as rotating group:
 C26(H26A,H26B,H26C), C25(H25A,H25B,H25C), C28(H28A,H28B,H28C), C27(H27A,H27B,
 H27C), C30(H30A,H30B,H30C)
2.d Idealised tetrahedral OH refined as rotating group:
 O6(H6)
;
_olex2_submission_special_instructions 'No special instructions were received'
_oxdiff_exptl_absorpt_empirical_details
;
Empirical correction (ABSPACK) includes:
- Absorption correction using spherical harmonics
- Frame scaling
;
_oxdiff_exptl_absorpt_empirical_full_max 1.906
_oxdiff_exptl_absorpt_empirical_full_min 0.749

loop_
_space_group_symop_operation_xyz
'x, y, z'
'-x+1/2, y+1/2, -z+1/2'
'-x, -y, -z'
'x-1/2, -y-1/2, z-1/2'

loop_
_atom_site_label
_atom_site_type_symbol
_atom_site_fract_x
_atom_site_fract_y
_atom_site_fract_z
_atom_site_U_iso_or_equiv
_atom_site_adp_type
_atom_site_occupancy
_atom_site_site_symmetry_order
_atom_site_calc_flag
_atom_site_refinement_flags_posn
_atom_site_refinement_flags_adp
_atom_site_refinement_flags_occupancy
_atom_site_disorder_assembly
_atom_site_disorder_group
O1 O -0.09359(10) 0.61611(8) 0.24289(7) 0.0218(3) Uani 1 1 d . . . . .
O4 O 0.56823(10) 0.39298(8) 0.79391(7) 0.0218(3) Uani 1 1 d . . . . .
O6 O 0.49825(10) 0.64863(8) 1.05507(7) 0.0234(3) Uani 1 1 d . . . . .
H6 H 0.456326 0.624343 1.082249 0.035 Uiso 1 1 calc R U . . .
O2 O 0.08784(10) 0.52172(8) 0.22641(7) 0.0221(3) Uani 1 1 d . . . . .
O5 O 0.64153(10) 0.68321(8) 0.95921(8) 0.0235(3) Uani 1 1 d . . . . .
O7 O 0.28912(10) 0.55914(8) 0.98881(7) 0.0238(3) Uani 1 1 d . . . . .
O3 O 0.47972(11) 0.29445(8) 0.68429(8) 0.0285(3) Uani 1 1 d . . . . .
N1 N 0.27693(11) 0.55510(9) 0.63256(8) 0.0151(3) Uani 1 1 d . . . . .
C5 C 0.17383(14) 0.53778(11) 0.47292(10) 0.0147(4) Uani 1 1 d . . . . .
C6 C 0.07996(14) 0.59302(11) 0.48113(11) 0.0160(4) Uani 1 1 d . . . . .
C10 C 0.34844(14) 0.43690(11) 0.57298(10) 0.0146(4) Uani 1 1 d . . . . .
C11 C 0.41455(14) 0.44588(11) 0.66564(11) 0.0153(4) Uani 1 1 d . . . . .
C12 C 0.36929(14) 0.52095(11) 0.70027(10) 0.0153(4) Uani 1 1 d . . . . .
C2 C -0.00773(14) 0.59383(11) 0.32086(11) 0.0170(4) Uani 1 1 d . . . . .
C13 C 0.40076(14) 0.55774(11) 0.79257(11) 0.0166(4) Uani 1 1 d . . . . .
C29 C 0.49632(14) 0.37876(11) 0.72154(11) 0.0167(4) Uani 1 1 d . . . . .
C19 C 0.37018(14) 0.36766(11) 0.50965(10) 0.0149(4) Uani 1 1 d . . . . .
C9 C 0.26433(14) 0.50649(11) 0.55401(10) 0.0145(4) Uani 1 1 d . . . . .
C15 C 0.35584(14) 0.57220(11) 0.93138(11) 0.0179(4) Uani 1 1 d . . . . .
C4 C 0.17851(14) 0.51403(11) 0.38725(10) 0.0158(4) Uani 1 1 d . . . . .
H4 H 0.242332 0.479151 0.381203 0.019 Uiso 1 1 calc R U . . .
C17 C 0.53871(14) 0.63564(11) 0.91648(11) 0.0179(4) Uani 1 1 d . . . . .
C18 C 0.50753(14) 0.60528(11) 0.82859(11) 0.0178(4) Uani 1 1 d . . . . .
H18 H 0.557978 0.616738 0.793921 0.021 Uiso 1 1 calc R U . . .
C20 C 0.47413(14) 0.37264(11) 0.48411(11) 0.0199(4) Uani 1 1 d . . . . .
H20 H 0.529783 0.418944 0.507197 0.024 Uiso 1 1 calc R U . . .
C14 C 0.32388(15) 0.54204(11) 0.84368(11) 0.0181(4) Uani 1 1 d . . . . .
H14 H 0.251536 0.511511 0.819090 0.022 Uiso 1 1 calc R U . . .
C3 C 0.08980(15) 0.54177(11) 0.31226(10) 0.0164(4) Uani 1 1 d . . . . .
C7 C 0.07780(14) 0.62192(11) 0.57267(11) 0.0169(4) Uani 1 1 d . . . . .
H7A H 0.038796 0.574651 0.597703 0.020 Uiso 1 1 calc R U . . .
H7B H 0.032068 0.678417 0.568256 0.020 Uiso 1 1 calc R U . . .
C8 C 0.20408(14) 0.63704(11) 0.63359(11) 0.0169(4) Uani 1 1 d . . . . .
H8A H 0.239186 0.690229 0.613569 0.020 Uiso 1 1 calc R U . . .
H8B H 0.202158 0.648825 0.693972 0.020 Uiso 1 1 calc R U . . .
C1 C -0.00980(14) 0.61993(11) 0.40487(11) 0.0165(4) Uani 1 1 d . . . . .
H1 H -0.072559 0.656275 0.410611 0.020 Uiso 1 1 calc R U . . .
C16 C 0.46368(15) 0.61846(11) 0.96882(10) 0.0184(4) Uani 1 1 d . . . . .
C24 C 0.28989(14) 0.29710(12) 0.47518(11) 0.0190(4) Uani 1 1 d . . . . .
H24 H 0.219853 0.292849 0.491399 0.023 Uiso 1 1 calc R U . . .
C23 C 0.31214(15) 0.23283(12) 0.41702(11) 0.0224(4) Uani 1 1 d . . . . .
H23 H 0.257782 0.185361 0.395282 0.027 Uiso 1 1 calc R U . . .
C22 C 0.41506(16) 0.23892(12) 0.39106(11) 0.0228(4) Uani 1 1 d . . . . .
H22 H 0.429848 0.196173 0.351504 0.027 Uiso 1 1 calc R U . . .
C21 C 0.49553(15) 0.30932(12) 0.42466(12) 0.0242(4) Uani 1 1 d . . . . .
H21 H 0.564574 0.314228 0.407223 0.029 Uiso 1 1 calc R U . . .
C26 C -0.19350(15) 0.66750(12) 0.25176(12) 0.0261(4) Uani 1 1 d . . . . .
H26A H -0.252341 0.673612 0.194315 0.039 Uiso 1 1 calc R U . . .
H26B H -0.167121 0.727528 0.275204 0.039 Uiso 1 1 calc R U . . .
H26C H -0.228228 0.635907 0.291711 0.039 Uiso 1 1 calc R U . . .
C25 C 0.19866(16) 0.49224(14) 0.21560(12) 0.0282(4) Uani 1 1 d . . . . .
H25A H 0.190785 0.487273 0.153116 0.042 Uiso 1 1 calc R U . . .
H25B H 0.219927 0.433287 0.243618 0.042 Uiso 1 1 calc R U . . .
H25C H 0.260053 0.536253 0.242779 0.042 Uiso 1 1 calc R U . . .
C28 C 0.71277(16) 0.71445(13) 0.90582(13) 0.0281(4) Uani 1 1 d . . . . .
H28A H 0.664033 0.749981 0.856688 0.042 Uiso 1 1 calc R U . . .
H28B H 0.745387 0.662387 0.883368 0.042 Uiso 1 1 calc R U . . .
H28C H 0.776981 0.752065 0.941366 0.042 Uiso 1 1 calc R U . . .
C27 C 0.17510(17) 0.51642(16) 0.95229(13) 0.0361(5) Uani 1 1 d . . . . .
H27A H 0.130402 0.549053 0.899616 0.054 Uiso 1 1 calc R U . . .
H27B H 0.131983 0.517764 0.995544 0.054 Uiso 1 1 calc R U . . .
H27C H 0.186139 0.453664 0.937104 0.054 Uiso 1 1 calc R U . . .
C30 C 0.55544(19) 0.22283(13) 0.73429(14) 0.0371(5) Uani 1 1 d . . . . .
H30A H 0.534134 0.165144 0.703719 0.056 Uiso 1 1 calc R U . . .
H30B H 0.545148 0.218655 0.792576 0.056 Uiso 1 1 calc R U . . .
H30C H 0.637628 0.236831 0.739983 0.056 Uiso 1 1 calc R U . . .

loop_
_atom_site_aniso_label
_atom_site_aniso_U_11
_atom_site_aniso_U_22
_atom_site_aniso_U_33
_atom_site_aniso_U_23
_atom_site_aniso_U_13
_atom_site_aniso_U_12
O1 0.0200(6) 0.0247(7) 0.0172(6) 0.0047(5) 0.0004(5) 0.0024(5)
O4 0.0200(6) 0.0253(7) 0.0165(6) -0.0012(5) 0.0000(5) 0.0026(5)
O6 0.0300(7) 0.0248(7) 0.0138(6) -0.0044(5) 0.0044(5) -0.0037(5)
O2 0.0259(7) 0.0270(7) 0.0133(6) 0.0003(5) 0.0058(5) 0.0017(5)
O5 0.0204(6) 0.0268(7) 0.0211(6) -0.0075(5) 0.0027(5) -0.0046(5)
O7 0.0251(7) 0.0323(7) 0.0149(6) -0.0025(5) 0.0072(5) -0.0049(5)
O3 0.0350(7) 0.0161(6) 0.0245(7) -0.0011(5) -0.0061(6) 0.0065(5)
N1 0.0158(7) 0.0152(7) 0.0135(7) -0.0018(6) 0.0035(6) 0.0017(6)
C5 0.0155(8) 0.0137(8) 0.0150(8) -0.0004(7) 0.0048(7) -0.0030(7)
C6 0.0181(8) 0.0126(8) 0.0180(9) 0.0001(7) 0.0062(7) -0.0025(7)
C10 0.0135(8) 0.0174(8) 0.0131(8) 0.0004(7) 0.0043(7) -0.0020(7)
C11 0.0144(8) 0.0168(8) 0.0149(8) 0.0006(7) 0.0047(7) -0.0011(7)
C12 0.0140(8) 0.0169(8) 0.0141(8) 0.0000(7) 0.0027(7) -0.0017(7)
C2 0.0173(8) 0.0155(8) 0.0157(8) 0.0046(7) 0.0010(7) -0.0033(7)
C13 0.0200(9) 0.0139(8) 0.0141(8) 0.0002(7) 0.0024(7) 0.0037(7)
C29 0.0166(8) 0.0195(9) 0.0155(9) -0.0006(7) 0.0070(7) -0.0010(7)
C19 0.0171(8) 0.0151(8) 0.0107(8) 0.0018(7) 0.0018(7) 0.0031(7)
C9 0.0166(8) 0.0154(8) 0.0123(8) -0.0018(7) 0.0054(7) -0.0030(7)
C15 0.0219(9) 0.0173(9) 0.0147(8) 0.0029(7) 0.0057(7) 0.0026(7)
C4 0.0164(8) 0.0134(8) 0.0185(9) -0.0010(7) 0.0065(7) 0.0000(7)
C17 0.0164(8) 0.0158(8) 0.0188(9) -0.0040(7) 0.0013(7) 0.0013(7)
C18 0.0171(8) 0.0183(9) 0.0178(9) 0.0001(7) 0.0051(7) 0.0026(7)
C20 0.0185(9) 0.0176(9) 0.0238(9) -0.0025(8) 0.0066(8) -0.0021(7)
C14 0.0189(9) 0.0174(9) 0.0161(9) 0.0000(7) 0.0025(7) -0.0005(7)
C3 0.0216(9) 0.0159(8) 0.0122(8) 0.0012(7) 0.0058(7) -0.0035(7)
C7 0.0173(8) 0.0158(8) 0.0191(9) 0.0009(7) 0.0076(7) 0.0008(7)
C8 0.0216(9) 0.0137(8) 0.0164(8) -0.0017(7) 0.0071(7) 0.0023(7)
C1 0.0162(8) 0.0130(8) 0.0211(9) 0.0011(7) 0.0067(7) 0.0004(7)
C16 0.0257(9) 0.0147(8) 0.0124(8) -0.0020(7) 0.0022(7) 0.0035(7)
C24 0.0160(8) 0.0223(9) 0.0197(9) -0.0021(7) 0.0069(7) -0.0020(7)
C23 0.0230(9) 0.0204(9) 0.0211(9) -0.0046(8) 0.0024(8) -0.0017(7)
C22 0.0301(10) 0.0215(9) 0.0177(9) -0.0042(8) 0.0084(8) 0.0063(8)
C21 0.0237(10) 0.0252(10) 0.0292(10) -0.0024(8) 0.0161(8) -0.0005(8)
C26 0.0219(9) 0.0196(9) 0.0327(11) 0.0050(8) 0.0018(8) 0.0034(8)
C25 0.0331(11) 0.0358(11) 0.0191(9) 0.0005(8) 0.0129(9) 0.0012(9)
C28 0.0211(9) 0.0324(11) 0.0324(11) -0.0125(9) 0.0104(8) -0.0066(8)
C27 0.0305(11) 0.0569(14) 0.0233(10) -0.0036(10) 0.0119(9) -0.0140(10)
C30 0.0453(12) 0.0194(10) 0.0356(12) 0.0018(9) -0.0046(10) 0.0091(9)

loop_
_atom_type_symbol
_atom_type_description
_atom_type_scat_dispersion_real
_atom_type_scat_dispersion_imag
_atom_type_scat_source
C C 0.0033 0.0016 'International Tables Vol C Tables 4.2.6.8 and 6.1.1.4'
H H 0.0000 0.0000 'International Tables Vol C Tables 4.2.6.8 and 6.1.1.4'
N N 0.0061 0.0033 'International Tables Vol C Tables 4.2.6.8 and 6.1.1.4'
O O 0.0106 0.0060 'International Tables Vol C Tables 4.2.6.8 and 6.1.1.4'

loop_
_geom_angle_atom_site_label_1
_geom_angle_atom_site_label_2
_geom_angle_atom_site_label_3
_geom_angle
_geom_angle_site_symmetry_1
_geom_angle_site_symmetry_3
_geom_angle_publ_flag
C2 O1 C26 116.00(13) . . ?
C16 O6 H6 109.5 . . ?
C3 O2 C25 115.72(13) . . ?
C17 O5 C28 117.02(13) . . ?
C15 O7 C27 116.36(13) . . ?
C29 O3 C30 115.86(14) . . ?
C12 N1 C9 110.84(13) . . ?
C12 N1 C8 127.91(13) . . ?
C9 N1 C8 120.98(13) . . ?
C6 C5 C9 118.79(14) . . ?
C6 C5 C4 119.14(15) . . ?
C4 C5 C9 122.07(14) . . ?
C5 C6 C7 119.18(14) . . ?
C1 C6 C5 119.54(14) . . ?
C1 C6 C7 121.28(14) . . ?
C11 C10 C19 126.23(14) . . ?
C9 C10 C11 106.55(14) . . ?
C9 C10 C19 127.19(14) . . ?
C10 C11 C29 127.28(14) . . ?
C12 C11 C10 108.37(14) . . ?
C12 C11 C29 123.05(15) . . ?
N1 C12 C11 106.61(14) . . ?
N1 C12 C13 122.52(14) . . ?
C11 C12 C13 130.68(15) . . ?
O1 C2 C3 116.04(14) . . ?
O1 C2 C1 124.84(14) . . ?
C1 C2 C3 119.11(15) . . ?
C18 C13 C12 120.35(14) . . ?
C14 C13 C12 119.38(14) . . ?
C14 C13 C18 120.26(15) . . ?
O4 C29 O3 122.14(15) . . ?
O4 C29 C11 126.53(15) . . ?
O3 C29 C11 111.28(14) . . ?
C20 C19 C10 119.78(14) . . ?
C24 C19 C10 121.90(14) . . ?
C24 C19 C20 118.31(14) . . ?
N1 C9 C5 118.10(13) . . ?
C10 C9 N1 107.56(14) . . ?
C10 C9 C5 134.32(14) . . ?
O7 C15 C14 124.96(15) . . ?
O7 C15 C16 114.27(14) . . ?
C14 C15 C16 120.76(15) . . ?
C5 C4 H4 119.6 . . ?
C3 C4 C5 120.74(15) . . ?
C3 C4 H4 119.6 . . ?
O5 C17 C18 125.07(14) . . ?
O5 C17 C16 114.58(14) . . ?
C18 C17 C16 120.35(15) . . ?
C13 C18 H18 120.1 . . ?
C17 C18 C13 119.83(15) . . ?
C17 C18 H18 120.1 . . ?
C19 C20 H20 119.7 . . ?
C21 C20 C19 120.66(15) . . ?
C21 C20 H20 119.7 . . ?
C13 C14 H14 120.2 . . ?
C15 C14 C13 119.55(15) . . ?
C15 C14 H14 120.2 . . ?
O2 C3 C2 115.66(14) . . ?
O2 C3 C4 124.36(14) . . ?
C4 C3 C2 119.98(14) . . ?
C6 C7 H7A 109.5 . . ?
C6 C7 H7B 109.5 . . ?
C6 C7 C8 110.51(13) . . ?
H7A C7 H7B 108.1 . . ?
C8 C7 H7A 109.5 . . ?
C8 C7 H7B 109.5 . . ?
N1 C8 C7 109.58(13) . . ?
N1 C8 H8A 109.8 . . ?
N1 C8 H8B 109.8 . . ?
C7 C8 H8A 109.8 . . ?
C7 C8 H8B 109.8 . . ?
H8A C8 H8B 108.2 . . ?
C6 C1 H1 119.3 . . ?
C2 C1 C6 121.37(14) . . ?
C2 C1 H1 119.3 . . ?
O6 C16 C15 122.29(14) . . ?
O6 C16 C17 118.48(15) . . ?
C15 C16 C17 119.22(14) . . ?
C19 C24 H24 119.4 . . ?
C19 C24 C23 121.10(15) . . ?
C23 C24 H24 119.4 . . ?
C24 C23 H23 119.9 . . ?
C24 C23 C22 120.24(16) . . ?
C22 C23 H23 119.9 . . ?
C23 C22 H22 120.4 . . ?
C21 C22 C23 119.16(15) . . ?
C21 C22 H22 120.4 . . ?
C20 C21 H21 119.7 . . ?
C22 C21 C20 120.51(15) . . ?
C22 C21 H21 119.7 . . ?
O1 C26 H26A 109.5 . . ?
O1 C26 H26B 109.5 . . ?
O1 C26 H26C 109.5 . . ?
H26A C26 H26B 109.5 . . ?
H26A C26 H26C 109.5 . . ?
H26B C26 H26C 109.5 . . ?
O2 C25 H25A 109.5 . . ?
O2 C25 H25B 109.5 . . ?
O2 C25 H25C 109.5 . . ?
H25A C25 H25B 109.5 . . ?
H25A C25 H25C 109.5 . . ?
H25B C25 H25C 109.5 . . ?
O5 C28 H28A 109.5 . . ?
O5 C28 H28B 109.5 . . ?
O5 C28 H28C 109.5 . . ?
H28A C28 H28B 109.5 . . ?
H28A C28 H28C 109.5 . . ?
H28B C28 H28C 109.5 . . ?
O7 C27 H27A 109.5 . . ?
O7 C27 H27B 109.5 . . ?
O7 C27 H27C 109.5 . . ?
H27A C27 H27B 109.5 . . ?
H27A C27 H27C 109.5 . . ?
H27B C27 H27C 109.5 . . ?
O3 C30 H30A 109.5 . . ?
O3 C30 H30B 109.5 . . ?
O3 C30 H30C 109.5 . . ?
H30A C30 H30B 109.5 . . ?
H30A C30 H30C 109.5 . . ?
H30B C30 H30C 109.5 . . ?

loop_
_geom_bond_atom_site_label_1
_geom_bond_atom_site_label_2
_geom_bond_distance
_geom_bond_site_symmetry_2
_geom_bond_publ_flag
O1 C2 1.3683(19) . ?
O1 C26 1.428(2) . ?
O4 C29 1.2109(19) . ?
O6 H6 0.8200 . ?
O6 C16 1.3636(19) . ?
O2 C3 1.3722(19) . ?
O2 C25 1.423(2) . ?
O5 C17 1.3740(19) . ?
O5 C28 1.422(2) . ?
O7 C15 1.3713(19) . ?
O7 C27 1.425(2) . ?
O3 C29 1.345(2) . ?
O3 C30 1.436(2) . ?
N1 C12 1.361(2) . ?
N1 C9 1.390(2) . ?
N1 C8 1.466(2) . ?
C5 C6 1.396(2) . ?
C5 C9 1.462(2) . ?
C5 C4 1.405(2) . ?
C6 C7 1.504(2) . ?
C6 C1 1.390(2) . ?
C10 C11 1.433(2) . ?
C10 C19 1.488(2) . ?
C10 C9 1.379(2) . ?
C11 C12 1.391(2) . ?
C11 C29 1.459(2) . ?
C12 C13 1.483(2) . ?
C2 C3 1.408(2) . ?
C2 C1 1.379(2) . ?
C13 C18 1.389(2) . ?
C13 C14 1.392(2) . ?
C19 C20 1.392(2) . ?
C19 C24 1.385(2) . ?
C15 C14 1.385(2) . ?
C15 C16 1.393(2) . ?
C4 H4 0.9300 . ?
C4 C3 1.375(2) . ?
C17 C18 1.389(2) . ?
C17 C16 1.393(2) . ?
C18 H18 0.9300 . ?
C20 H20 0.9300 . ?
C20 C21 1.385(2) . ?
C14 H14 0.9300 . ?
C7 H7A 0.9700 . ?
C7 H7B 0.9700 . ?
C7 C8 1.515(2) . ?
C8 H8A 0.9700 . ?
C8 H8B 0.9700 . ?
C1 H1 0.9300 . ?
C24 H24 0.9300 . ?
C24 C23 1.384(2) . ?
C23 H23 0.9300 . ?
C23 C22 1.385(2) . ?
C22 H22 0.9300 . ?
C22 C21 1.382(2) . ?
C21 H21 0.9300 . ?
C26 H26A 0.9600 . ?
C26 H26B 0.9600 . ?
C26 H26C 0.9600 . ?
C25 H25A 0.9600 . ?
C25 H25B 0.9600 . ?
C25 H25C 0.9600 . ?
C28 H28A 0.9600 . ?
C28 H28B 0.9600 . ?
C28 H28C 0.9600 . ?
C27 H27A 0.9600 . ?
C27 H27B 0.9600 . ?
C27 H27C 0.9600 . ?
C30 H30A 0.9600 . ?
C30 H30B 0.9600 . ?
C30 H30C 0.9600 . ?

loop_
_geom_torsion_atom_site_label_1
_geom_torsion_atom_site_label_2
_geom_torsion_atom_site_label_3
_geom_torsion_atom_site_label_4
_geom_torsion
_geom_torsion_site_symmetry_1
_geom_torsion_site_symmetry_2
_geom_torsion_site_symmetry_3
_geom_torsion_site_symmetry_4
_geom_torsion_publ_flag
O1 C2 C3 O2 1.5(2) . . . . ?
O1 C2 C3 C4 -178.12(14) . . . . ?
O1 C2 C1 C6 178.80(14) . . . . ?
O5 C17 C18 C13 -179.95(15) . . . . ?
O5 C17 C16 O6 -0.5(2) . . . . ?
O5 C17 C16 C15 178.77(14) . . . . ?
O7 C15 C14 C13 -178.53(15) . . . . ?
O7 C15 C16 O6 -0.6(2) . . . . ?
O7 C15 C16 C17 -179.92(14) . . . . ?
N1 C12 C13 C18 -111.83(17) . . . . ?
N1 C12 C13 C14 69.9(2) . . . . ?
C5 C6 C7 C8 34.5(2) . . . . ?
C5 C6 C1 C2 -0.6(2) . . . . ?
C5 C4 C3 O2 179.84(14) . . . . ?
C5 C4 C3 C2 -0.6(2) . . . . ?
C6 C5 C9 N1 -20.6(2) . . . . ?
C6 C5 C9 C10 161.34(17) . . . . ?
C6 C5 C4 C3 -2.4(2) . . . . ?
C6 C7 C8 N1 -53.02(17) . . . . ?
C10 C11 C12 N1 1.70(17) . . . . ?
C10 C11 C12 C13 176.72(15) . . . . ?
C10 C11 C29 O4 165.06(15) . . . . ?
C10 C11 C29 O3 -17.5(2) . . . . ?
C10 C19 C20 C21 -179.45(15) . . . . ?
C10 C19 C24 C23 -179.38(15) . . . . ?
C11 C10 C19 C20 -68.4(2) . . . . ?
C11 C10 C19 C24 111.14(19) . . . . ?
C11 C10 C9 N1 -1.12(16) . . . . ?
C11 C10 C9 C5 177.07(16) . . . . ?
C11 C12 C13 C18 73.8(2) . . . . ?
C11 C12 C13 C14 -104.4(2) . . . . ?
C12 N1 C9 C5 -176.25(13) . . . . ?
C12 N1 C9 C10 2.28(17) . . . . ?
C12 N1 C8 C7 -147.76(15) . . . . ?
C12 C11 C29 O4 -29.5(2) . . . . ?
C12 C11 C29 O3 148.00(15) . . . . ?
C12 C13 C18 C17 -176.97(15) . . . . ?
C12 C13 C14 C15 176.73(15) . . . . ?
C29 C11 C12 N1 -166.14(14) . . . . ?
C29 C11 C12 C13 8.9(3) . . . . ?
C19 C10 C11 C12 177.71(14) . . . . ?
C19 C10 C11 C29 -15.1(3) . . . . ?
C19 C10 C9 N1 -179.16(14) . . . . ?
C19 C10 C9 C5 -1.0(3) . . . . ?
C19 C20 C21 C22 -1.3(3) . . . . ?
C19 C24 C23 C22 -1.0(3) . . . . ?
C9 N1 C12 C11 -2.46(17) . . . . ?
C9 N1 C12 C13 -177.98(14) . . . . ?
C9 N1 C8 C7 38.79(19) . . . . ?
C9 C5 C6 C7 2.6(2) . . . . ?
C9 C5 C6 C1 -177.10(14) . . . . ?
C9 C5 C4 C3 177.68(14) . . . . ?
C9 C10 C11 C12 -0.35(17) . . . . ?
C9 C10 C11 C29 166.84(15) . . . . ?
C9 C10 C19 C20 109.24(19) . . . . ?
C9 C10 C19 C24 -71.2(2) . . . . ?
C4 C5 C6 C7 -177.34(14) . . . . ?
C4 C5 C6 C1 2.9(2) . . . . ?
C4 C5 C9 N1 159.35(14) . . . . ?
C4 C5 C9 C10 -18.7(3) . . . . ?
C18 C13 C14 C15 -1.5(2) . . . . ?
C18 C17 C16 O6 179.33(15) . . . . ?
C18 C17 C16 C15 -1.4(2) . . . . ?
C20 C19 C24 C23 0.2(2) . . . . ?
C14 C13 C18 C17 1.3(2) . . . . ?
C14 C15 C16 O6 -179.62(15) . . . . ?
C14 C15 C16 C17 1.1(2) . . . . ?
C3 C2 C1 C6 -2.4(2) . . . . ?
C7 C6 C1 C2 179.72(14) . . . . ?
C8 N1 C12 C11 -176.46(14) . . . . ?
C8 N1 C12 C13 8.0(2) . . . . ?
C8 N1 C9 C5 -1.8(2) . . . . ?
C8 N1 C9 C10 176.75(13) . . . . ?
C1 C6 C7 C8 -145.75(15) . . . . ?
C1 C2 C3 O2 -177.42(14) . . . . ?
C1 C2 C3 C4 3.0(2) . . . . ?
C16 C15 C14 C13 0.3(2) . . . . ?
C16 C17 C18 C13 0.2(2) . . . . ?
C24 C19 C20 C21 1.0(2) . . . . ?
C24 C23 C22 C21 0.6(3) . . . . ?
C23 C22 C21 C20 0.5(3) . . . . ?
C26 O1 C2 C3 178.93(14) . . . . ?
C26 O1 C2 C1 -2.2(2) . . . . ?
C25 O2 C3 C2 163.39(14) . . . . ?
C25 O2 C3 C4 -17.0(2) . . . . ?
C28 O5 C17 C18 9.1(2) . . . . ?
C28 O5 C17 C16 -171.06(14) . . . . ?
C27 O7 C15 C14 -4.2(2) . . . . ?
C27 O7 C15 C16 176.82(16) . . . . ?
C30 O3 C29 O4 -2.0(2) . . . . ?
C30 O3 C29 C11 -179.63(14) . . . . ?
